data_2204057
loop_
_publ_author_name
'You, Zhong-Lu'
'Xiong, Zhong-Duo'
'Zhu, Hai-Liang'

_publ_section_title
;
 Bis{2-[3-(diethylamino)propyliminomethyl]phenolato}copper(II)
 diperchlorate
;
_journal_issue 8
_journal_name_full 'Acta Crystallographica Section E'
_journal_page_first m1114
_journal_page_last m1116
_journal_paper_doi 10.1107/S1600536804016563
_journal_volume 60
_journal_year 2004
_chemical_formula_iupac '[Cu (C14 H22 N2 O)2] (Cl O4)2'
_chemical_formula_moiety 'C28 H44 Cu N4 O2 2+, 2Cl O4 -'
_chemical_formula_sum 'C28 H44 Cl2 Cu N4 O10'
_chemical_formula_weight 731.11
_chemical_name_systematic
;
Bis{2-[3-(diethylamino)propyliminomethyl]phenolato}copper(II)
diperchlorate
;
_space_group_IT_number 14
_symmetry_cell_setting monoclinic
_symmetry_space_group_name_Hall '-P 2yn'
_symmetry_space_group_name_H-M 'P 1 21/n 1'
_atom_sites_solution_hydrogens geom
_atom_sites_solution_primary direct
_atom_sites_solution_secondary difmap
_audit_creation_method SHELXL97
_cell_angle_alpha 90.00
_cell_angle_beta 96.05(2)
_cell_angle_gamma 90.00
_cell_formula_units_Z 2
_cell_length_a 7.120(2)
_cell_length_b 17.501(4)
_cell_length_c 13.730(3)
_cell_measurement_reflns_used 1282
_cell_measurement_temperature 293(2)
_cell_measurement_theta_max 18.396
_cell_measurement_theta_min 2.328
_cell_volume 1701.3(7)
_computing_cell_refinement 'SAINT (Siemens, 1996)'
_computing_data_collection 'SMART (Siemens, 1996)'
_computing_data_reduction SAINT
_computing_molecular_graphics 'SHELXTL (Sheldrick, 1997b)'
_computing_publication_material SHELXTL
_computing_structure_refinement 'SHELXL97 (Sheldrick, 1997a)'
_computing_structure_solution 'SHELXS97 (Sheldrick, 1997a)'
_diffrn_ambient_temperature 293(2)
_diffrn_measured_fraction_theta_full 0.989
_diffrn_measured_fraction_theta_max 0.989
_diffrn_measurement_device_type 'Siemens SMART CCD'
_diffrn_measurement_method '\w scans'
_diffrn_radiation_monochromator graphite
_diffrn_radiation_source 'fine-focus sealed tube'
_diffrn_radiation_type MoK\a
_diffrn_radiation_wavelength 0.71073
_diffrn_reflns_av_R_equivalents 0.0484
_diffrn_reflns_av_sigmaI/netI 0.0780
_diffrn_reflns_limit_h_max 8
_diffrn_reflns_limit_h_min -7
_diffrn_reflns_limit_k_max 21
_diffrn_reflns_limit_k_min -21
_diffrn_reflns_limit_l_max 17
_diffrn_reflns_limit_l_min -17
_diffrn_reflns_number 9156
_diffrn_reflns_theta_full 26.50
_diffrn_reflns_theta_max 26.50
_diffrn_reflns_theta_min 2.33
_diffrn_standards_decay_% 0
_diffrn_standards_interval_count 0
_diffrn_standards_interval_time 0
_diffrn_standards_number 0
_exptl_absorpt_coefficient_mu 0.857
_exptl_absorpt_correction_T_max 0.8406
_exptl_absorpt_correction_T_min 0.7711
_exptl_absorpt_correction_type multi-scan
_exptl_absorpt_process_details '(SADABS; Sheldrick, 1996)'
_exptl_crystal_colour blue
_exptl_crystal_density_diffrn 1.427
_exptl_crystal_density_method 'not measured'
_exptl_crystal_description block
_exptl_crystal_F_000 766
_exptl_crystal_size_max 0.32
_exptl_crystal_size_mid 0.28
_exptl_crystal_size_min 0.21
_refine_diff_density_max 0.546
_refine_diff_density_min -0.335
_refine_ls_extinction_method none
_refine_ls_goodness_of_fit_ref 1.023
_refine_ls_hydrogen_treatment mixed
_refine_ls_matrix_type full
_refine_ls_number_parameters 245
_refine_ls_number_reflns 3479
_refine_ls_number_restraints 58
_refine_ls_restrained_S_all 1.061
_refine_ls_R_factor_all 0.1285
_refine_ls_R_factor_gt 0.0735
_refine_ls_shift/su_max 0.000
_refine_ls_shift/su_mean 0.000
_refine_ls_structure_factor_coef Fsqd
_refine_ls_weighting_details 'calc w=1/[\s^2^(Fo^2^)+(0.1342P)^2^] where P=(Fo^2^+2Fc^2^)/3'
_refine_ls_weighting_scheme calc
_refine_ls_wR_factor_gt 0.1943
_refine_ls_wR_factor_ref 0.2395
_reflns_number_gt 1954
_reflns_number_total 3479
_reflns_threshold_expression I>2\s(I)
_cod_data_source_file lh6243.cif
_cod_data_source_block I
_cod_depositor_comments
;
The following automatic conversions were performed:
'_symmetry_cell_setting' value 'Monoclinic' changed to 'monoclinic'
according to '/home/saulius/struct/CIF-dictionaries/cif_core.dic'
dictionary named 'cif_core.dic' version 2.4.1 from 2010-06-29.

Automatic conversion script
Id: cif_fix_enum 1527 2010-12-29 10:47:43Z saulius 

The following automatic conversions were performed:

'_symmetry_cell_setting' value 'Monoclinic' changed to 'monoclinic'
according to /home/saulius/struct/CIF-dictionaries/cif_core.dic
dictionary named 'cif_core.dic' version 2.4.1 from 2010-06-29.

Automatic conversion script
Id: cif_fix_values 1715 2011-07-08 13:25:40Z adriana 
;
_cod_original_sg_symbol_H-M 'P 21/n'
_cod_database_code 2204057
_cod_database_fobs_code 2204057

loop_
_symmetry_equiv_pos_as_xyz
'x, y, z'
'-x+1/2, y+1/2, -z+1/2'
'-x, -y, -z'
'x-1/2, -y-1/2, z-1/2'

loop_
_atom_site_label
_atom_site_fract_x
_atom_site_fract_y
_atom_site_fract_z
_atom_site_U_iso_or_equiv
_atom_site_adp_type
_atom_site_calc_flag
_atom_site_refinement_flags
_atom_site_occupancy
_atom_site_disorder_assembly
_atom_site_disorder_group
_atom_site_type_symbol
Cu1 0.5000 0.0000 0.5000 0.0580(4) Uani d S 1 . . Cu
O1 0.3443(6) -0.0299(3) 0.3866(3) 0.0907(14) Uani d . 1 . . O
Cl1 0.5506(3) 0.18194(12) 0.93350(13) 0.0955(7) Uani d D 1 . . Cl
O2 0.4022(12) 0.2243(5) 0.9561(9) 0.121(5) Uani d PD 0.692(16) A 1 O
O3 0.5012(18) 0.1287(7) 0.8622(6) 0.140(5) Uani d PD 0.692(16) A 1 O
O4 0.6873(13) 0.2300(6) 0.8984(7) 0.132(5) Uani d PD 0.692(16) A 1 O
O5 0.6355(13) 0.1434(7) 1.0207(6) 0.140(5) Uani d PD 0.692(16) A 1 O
O2A 0.531(4) 0.2107(13) 1.0230(11) 0.159(19) Uani d PD 0.308(16) A 2 O
O3A 0.409(4) 0.2187(18) 0.8691(18) 0.26(2) Uani d PD 0.308(16) A 2 O
O4A 0.718(3) 0.201(2) 0.900(2) 0.46(6) Uani d PD 0.308(16) A 2 O
O5A 0.517(5) 0.1068(9) 0.925(2) 0.26(3) Uani d PD 0.308(16) A 2 O
N1 0.3328(6) 0.0891(2) 0.5214(3) 0.0545(10) Uani d . 1 . . N
N2 0.7240(7) 0.3164(3) 0.6343(4) 0.0720(13) Uani d . 1 . . N
H2 0.784(9) 0.298(3) 0.576(4) 0.086 Uiso d . 1 . . H
C1 0.0760(7) 0.0491(3) 0.3988(4) 0.0573(13) Uani d . 1 . . C
C2 0.1706(8) -0.0107(3) 0.3570(4) 0.0602(14) Uani d . 1 . . C
C3 0.0716(9) -0.0523(3) 0.2820(5) 0.0784(17) Uani d . 1 . . C
H3 0.1305 -0.0931 0.2544 0.094 Uiso calc R 1 . . H
C4 -0.1100(10) -0.0345(4) 0.2482(5) 0.084(2) Uani d . 1 . . C
H4 -0.1710 -0.0615 0.1958 0.101 Uiso calc R 1 . . H
C5 -0.2031(10) 0.0230(4) 0.2909(6) 0.096(2) Uani d . 1 . . C
H5 -0.3296 0.0326 0.2705 0.115 Uiso calc R 1 . . H
C6 -0.1107(8) 0.0654(4) 0.3624(4) 0.0750(16) Uani d . 1 . . C
H6 -0.1723 0.1064 0.3882 0.090 Uiso calc R 1 . . H
C7 0.1655(7) 0.0961(3) 0.4772(4) 0.0573(13) Uani d . 1 . . C
H7 0.0933 0.1360 0.4981 0.069 Uiso calc R 1 . . H
C8 0.3884(7) 0.1462(3) 0.5983(4) 0.0619(14) Uani d . 1 . . C
H8A 0.4384 0.1201 0.6577 0.074 Uiso calc R 1 . . H
H8B 0.2776 0.1747 0.6125 0.074 Uiso calc R 1 . . H
C9 0.5361(8) 0.2017(3) 0.5680(4) 0.0629(14) Uani d . 1 . . C
H9A 0.6446 0.1738 0.5494 0.076 Uiso calc R 1 . . H
H9B 0.4838 0.2318 0.5123 0.076 Uiso calc R 1 . . H
C10 0.5947(9) 0.2530(3) 0.6536(5) 0.0771(17) Uani d . 1 . . C
H10A 0.4818 0.2748 0.6763 0.092 Uiso calc R 1 . . H
H10B 0.6556 0.2220 0.7064 0.092 Uiso calc R 1 . . H
C11 0.8529(12) 0.3376(5) 0.7241(6) 0.115(3) Uani d . 1 . . C
H11A 0.9116 0.3865 0.7133 0.138 Uiso calc R 1 . . H
H11B 0.7788 0.3433 0.7791 0.138 Uiso calc R 1 . . H
C12 1.0041(13) 0.2790(5) 0.7492(7) 0.135(3) Uani d . 1 . . C
H12A 1.0817 0.2945 0.8073 0.202 Uiso calc R 1 . . H
H12B 1.0806 0.2744 0.6960 0.202 Uiso calc R 1 . . H
H12C 0.9468 0.2306 0.7605 0.202 Uiso calc R 1 . . H
C13 0.6134(14) 0.3853(5) 0.5992(9) 0.143(4) Uani d . 1 . . C
H13A 0.5205 0.3701 0.5459 0.172 Uiso calc R 1 . . H
H13B 0.5453 0.4038 0.6521 0.172 Uiso calc R 1 . . H
C14 0.7254(16) 0.4486(6) 0.5652(8) 0.164(4) Uani d . 1 . . C
H14A 0.6432 0.4902 0.5441 0.245 Uiso calc R 1 . . H
H14B 0.7909 0.4316 0.5115 0.245 Uiso calc R 1 . . H
H14C 0.8155 0.4654 0.6178 0.245 Uiso calc R 1 . . H

loop_
_atom_site_aniso_label
_atom_site_aniso_U_11
_atom_site_aniso_U_22
_atom_site_aniso_U_33
_atom_site_aniso_U_12
_atom_site_aniso_U_13
_atom_site_aniso_U_23
Cu1 0.0480(5) 0.0571(6) 0.0655(6) 0.0056(4) -0.0108(4) -0.0119(4)
O1 0.072(3) 0.089(3) 0.101(3) 0.024(2) -0.038(2) -0.043(3)
Cl1 0.1024(14) 0.1096(15) 0.0773(12) -0.0290(11) 0.0230(11) -0.0200(11)
O2 0.107(7) 0.109(7) 0.155(12) 0.033(6) 0.051(7) 0.044(7)
O3 0.160(11) 0.172(11) 0.086(6) -0.048(9) 0.002(6) -0.059(6)
O4 0.118(8) 0.169(9) 0.116(8) -0.093(7) 0.041(6) -0.033(6)
O5 0.135(8) 0.182(12) 0.097(7) 0.024(7) -0.012(6) 0.004(7)
O2A 0.25(4) 0.16(3) 0.092(15) -0.14(3) 0.10(2) -0.077(17)
O3A 0.23(3) 0.44(6) 0.10(2) 0.20(4) -0.010(19) -0.04(3)
O4A 0.26(5) 0.86(14) 0.29(6) 0.22(7) 0.22(5) 0.23(7)
O5A 0.26(4) 0.13(2) 0.38(7) 0.04(2) -0.09(5) -0.13(4)
N1 0.049(2) 0.054(2) 0.060(3) 0.0019(18) -0.0008(19) -0.006(2)
N2 0.084(3) 0.060(3) 0.074(3) -0.008(2) 0.020(3) -0.016(2)
C1 0.040(3) 0.056(3) 0.075(4) -0.004(2) 0.001(2) 0.013(3)
C2 0.061(3) 0.057(3) 0.058(3) -0.004(2) -0.014(3) 0.004(2)
C3 0.077(4) 0.068(4) 0.083(4) -0.008(3) -0.024(3) 0.002(3)
C4 0.081(4) 0.084(4) 0.081(4) -0.029(4) -0.024(4) 0.011(4)
C5 0.053(4) 0.118(6) 0.110(6) -0.007(4) -0.022(4) 0.012(5)
C6 0.054(3) 0.092(4) 0.075(4) 0.001(3) -0.008(3) 0.009(3)
C7 0.047(3) 0.061(3) 0.063(3) 0.007(2) 0.004(2) 0.004(3)
C8 0.049(3) 0.058(3) 0.078(4) 0.004(2) 0.010(3) -0.014(3)
C9 0.071(3) 0.060(3) 0.058(3) -0.001(3) 0.008(3) -0.009(3)
C10 0.072(4) 0.083(4) 0.077(4) -0.017(3) 0.015(3) -0.024(3)
C11 0.102(6) 0.109(6) 0.139(7) -0.044(5) 0.028(5) -0.052(5)
C12 0.106(7) 0.116(7) 0.182(10) -0.012(5) 0.015(7) 0.006(6)
C13 0.131(7) 0.080(5) 0.228(12) 0.016(5) 0.062(8) -0.001(6)
C14 0.193(11) 0.099(7) 0.208(12) 0.047(7) 0.064(9) 0.026(7)

loop_
_atom_type_symbol
_atom_type_description
_atom_type_scat_dispersion_real
_atom_type_scat_dispersion_imag
_atom_type_scat_source
C C 0.0033 0.0016 'International Tables Vol C Tables 4.2.6.8 and 6.1.1.4'
H H 0.0000 0.0000 'International Tables Vol C Tables 4.2.6.8 and 6.1.1.4'
Cl Cl 0.1484 0.1585 'International Tables Vol C Tables 4.2.6.8 and 6.1.1.4'
Cu Cu 0.3201 1.2651 'International Tables Vol C Tables 4.2.6.8 and 6.1.1.4'
N N 0.0061 0.0033 'International Tables Vol C Tables 4.2.6.8 and 6.1.1.4'
O O 0.0106 0.0060 'International Tables Vol C Tables 4.2.6.8 and 6.1.1.4'

loop_
_geom_angle_atom_site_label_1
_geom_angle_atom_site_label_2
_geom_angle_atom_site_label_3
_geom_angle_site_symmetry_1
_geom_angle_site_symmetry_3
_geom_angle
_geom_angle_publ_flag
O1 Cu1 O1 . 3_656 180 yes
O1 Cu1 N1 . 3_656 88.29(16) yes
O1 Cu1 N1 3_656 3_656 91.71(16) ?
O1 Cu1 N1 . . 91.71(16) yes
O1 Cu1 N1 3_656 . 88.29(16) ?
N1 Cu1 N1 3_656 . 180 yes
C2 O1 Cu1 . . 129.8(4) ?
O5A Cl1 O2A . . 114.3(12) ?
O5A Cl1 O4A . . 111.5(12) ?
O2A Cl1 O4A . . 112.9(12) ?
O2 Cl1 O3 . . 112.9(7) ?
O2 Cl1 O4 . . 109.6(6) ?
O3 Cl1 O4 . . 107.2(6) ?
O5A Cl1 O3A . . 106.4(11) ?
O2A Cl1 O3A . . 105.3(11) ?
O4A Cl1 O3A . . 105.5(11) ?
O2 Cl1 O5 . . 109.5(6) ?
O3 Cl1 O5 . . 109.1(6) ?
O4 Cl1 O5 . . 108.5(6) ?
C7 N1 C8 . . 116.0(4) ?
C7 N1 Cu1 . . 122.8(3) ?
C8 N1 Cu1 . . 120.9(3) ?
C10 N2 C13 . . 110.2(6) ?
C10 N2 C11 . . 112.0(5) ?
C13 N2 C11 . . 108.7(6) ?
C10 N2 H2 . . 103(4) ?
C13 N2 H2 . . 105(4) ?
C11 N2 H2 . . 117(4) ?
C6 C1 C2 . . 119.1(5) ?
C6 C1 C7 . . 118.5(5) ?
C2 C1 C7 . . 122.4(4) ?
O1 C2 C3 . . 119.1(5) ?
O1 C2 C1 . . 123.1(5) ?
C3 C2 C1 . . 117.8(5) ?
C4 C3 C2 . . 121.4(6) ?
C4 C3 H3 . . 119.3 ?
C2 C3 H3 . . 119.3 ?
C3 C4 C5 . . 120.5(6) ?
C3 C4 H4 . . 119.7 ?
C5 C4 H4 . . 119.7 ?
C6 C5 C4 . . 119.7(6) ?
C6 C5 H5 . . 120.2 ?
C4 C5 H5 . . 120.2 ?
C5 C6 C1 . . 121.4(6) ?
C5 C6 H6 . . 119.3 ?
C1 C6 H6 . . 119.3 ?
N1 C7 C1 . . 127.6(5) ?
N1 C7 H7 . . 116.2 ?
C1 C7 H7 . . 116.2 ?
N1 C8 C9 . . 112.2(4) ?
N1 C8 H8A . . 109.2 ?
C9 C8 H8A . . 109.2 ?
N1 C8 H8B . . 109.2 ?
C9 C8 H8B . . 109.2 ?
H8A C8 H8B . . 107.9 ?
C10 C9 C8 . . 108.1(4) ?
C10 C9 H9A . . 110.1 ?
C8 C9 H9A . . 110.1 ?
C10 C9 H9B . . 110.1 ?
C8 C9 H9B . . 110.1 ?
H9A C9 H9B . . 108.4 ?
N2 C10 C9 . . 115.7(5) ?
N2 C10 H10A . . 108.4 ?
C9 C10 H10A . . 108.4 ?
N2 C10 H10B . . 108.4 ?
C9 C10 H10B . . 108.4 ?
H10A C10 H10B . . 107.4 ?
C12 C11 N2 . . 112.3(7) ?
C12 C11 H11A . . 109.1 ?
N2 C11 H11A . . 109.1 ?
C12 C11 H11B . . 109.1 ?
N2 C11 H11B . . 109.1 ?
H11A C11 H11B . . 107.9 ?
C11 C12 H12A . . 109.5 ?
C11 C12 H12B . . 109.5 ?
H12A C12 H12B . . 109.5 ?
C11 C12 H12C . . 109.5 ?
H12A C12 H12C . . 109.5 ?
H12B C12 H12C . . 109.5 ?
C14 C13 N2 . . 115.2(7) ?
C14 C13 H13A . . 108.5 ?
N2 C13 H13A . . 108.5 ?
C14 C13 H13B . . 108.5 ?
N2 C13 H13B . . 108.5 ?
H13A C13 H13B . . 107.5 ?
C13 C14 H14A . . 109.5 ?
C13 C14 H14B . . 109.5 ?
H14A C14 H14B . . 109.5 ?
C13 C14 H14C . . 109.5 ?
H14A C14 H14C . . 109.5 ?
H14B C14 H14C . . 109.5 ?

loop_
_geom_bond_atom_site_label_1
_geom_bond_atom_site_label_2
_geom_bond_site_symmetry_2
_geom_bond_distance
_geom_bond_publ_flag
Cu1 O1 . 1.888(4) yes
Cu1 O1 3_656 1.888(4) ?
Cu1 N1 3_656 2.002(4) ?
Cu1 N1 . 2.002(4) yes
O1 C2 . 1.304(6) ?
Cl1 O5A . 1.340(14) ?
Cl1 O2A . 1.349(11) ?
Cl1 O2 . 1.354(7) ?
Cl1 O4A . 1.362(15) ?
Cl1 O3 . 1.369(8) ?
Cl1 O4 . 1.410(7) ?
Cl1 O3A . 1.422(14) ?
Cl1 O5 . 1.449(7) ?
N1 C7 . 1.284(6) ?
N1 C8 . 1.479(6) ?
N2 C10 . 1.483(7) ?
N2 C13 . 1.492(10) ?
N2 C11 . 1.505(9) ?
N2 H2 . 0.99(6) ?
C1 C6 . 1.399(7) ?
C1 C2 . 1.400(8) ?
C1 C7 . 1.448(7) ?
C2 C3 . 1.391(7) ?
C3 C4 . 1.363(9) ?
C3 H3 . 0.9300 ?
C4 C5 . 1.369(11) ?
C4 H4 . 0.9300 ?
C5 C6 . 1.346(9) ?
C5 H5 . 0.9300 ?
C6 H6 . 0.9300 ?
C7 H7 . 0.9300 ?
C8 C9 . 1.521(7) ?
C8 H8A . 0.9700 ?
C8 H8B . 0.9700 ?
C9 C10 . 1.503(7) ?
C9 H9A . 0.9700 ?
C9 H9B . 0.9700 ?
C10 H10A . 0.9700 ?
C10 H10B . 0.9700 ?
C11 C12 . 1.501(12) ?
C11 H11A . 0.9700 ?
C11 H11B . 0.9700 ?
C12 H12A . 0.9600 ?
C12 H12B . 0.9600 ?
C12 H12C . 0.9600 ?
C13 C14 . 1.470(12) ?
C13 H13A . 0.9700 ?
C13 H13B . 0.9700 ?
C14 H14A . 0.9600 ?
C14 H14B . 0.9600 ?
C14 H14C . 0.9600 ?
